data_1550980
loop_
_publ_author_name
'Kiernicki, John J.'
'Shanahan, James P.'
'Zeller, Matthias'
'Szymczak, Nathaniel K.'

_publ_section_title
;
 Tuning ligand field strength with pendent Lewis acids: access to high
 spin iron hydrides
;
_journal_name_full 'Chemical Science'
_journal_paper_doi 10.1039/C9SC00561G
_journal_year 2019
_chemical_formula_sum 'C39 H51 Fe N5 S2'
_chemical_formula_weight 709.81
_chemical_name_systematic (butylPDPtBu)Fe(SPh)2
_chemical_properties_physical Air-sensitive,Moisture-sensitive,Hygroscopic,Oxygen-sensitive
_space_group_crystal_system monoclinic
_space_group_IT_number 14
_space_group_name_Hall '-P 2yn'
_space_group_name_H-M_alt 'P 1 21/n 1'
_symmetry_space_group_name_Hall '-P 2yn'
_symmetry_space_group_name_H-M 'P 1 21/n 1'
_atom_sites_solution_hydrogens geom
_atom_sites_solution_primary direct
_atom_sites_solution_secondary difmap
_audit_creation_method SHELXL-2018/3
_audit_update_record
;
2019-03-15 deposited with the CCDC.    2019-04-26 downloaded from the CCDC.
;
_cell_angle_alpha 90
_cell_angle_beta 93.373(6)
_cell_angle_gamma 90
_cell_formula_units_Z 4
_cell_length_a 9.2208(10)
_cell_length_b 15.9972(18)
_cell_length_c 25.443(3)
_cell_measurement_reflns_used 4560
_cell_measurement_temperature 150(2)
_cell_measurement_theta_max 78.5577
_cell_measurement_theta_min 3.2638
_cell_volume 3746.5(7)
_computing_cell_refinement 'SAINT V8.38A (Bruker, 2016)'
_computing_data_collection 'Apex3 v2017.3-0 (Bruker, 2017)'
_computing_data_reduction 'SAINT V8.38A (Bruker, 2016)'
_computing_structure_refinement
;  
SHELXL-2018/3 (Sheldrick, 2015, 2018), 
SHELXLE Rev946 (H\"ubschle et al., 2011)
;
_computing_structure_solution 'SHELXS-97 (Sheldrick, 2008)'
_diffrn_ambient_temperature 150(2)
_diffrn_detector_area_resol_mean 7.4074
_diffrn_measured_fraction_theta_full 0.986
_diffrn_measured_fraction_theta_max 0.943
_diffrn_measurement_device_type
;
Bruker AXS D8 Quest CMOS diffractometer with PhotonII charge-integrating pixel 
array detector (CPAD)
;
_diffrn_measurement_method 'omega and phi scans'
_diffrn_radiation_monochromator 'laterally graded multilayer (Goebel) mirror'
_diffrn_radiation_type CuK\a
_diffrn_radiation_wavelength 1.54178
_diffrn_reflns_av_R_equivalents 0.0582
_diffrn_reflns_av_unetI/netI 0.0675
_diffrn_reflns_Laue_measured_fraction_full 0.986
_diffrn_reflns_Laue_measured_fraction_max 0.943
_diffrn_reflns_limit_h_max 10
_diffrn_reflns_limit_h_min -11
_diffrn_reflns_limit_k_max 14
_diffrn_reflns_limit_k_min -20
_diffrn_reflns_limit_l_max 31
_diffrn_reflns_limit_l_min -32
_diffrn_reflns_number 20041
_diffrn_reflns_point_group_measured_fraction_full 0.986
_diffrn_reflns_point_group_measured_fraction_max 0.943
_diffrn_reflns_theta_full 67.679
_diffrn_reflns_theta_max 80.877
_diffrn_reflns_theta_min 3.265
_diffrn_source 'I-mu-S microsource X-ray tube'
_diffrn_source_current '1.0 mA'
_diffrn_source_voltage '50 kV'
_exptl_absorpt_coefficient_mu 4.521
_exptl_absorpt_correction_T_max 0.7543
_exptl_absorpt_correction_T_min 0.4964
_exptl_absorpt_correction_type multi-scan
_exptl_absorpt_process_details
;
 SADABS 2016/2: Krause, L., Herbst-Irmer, R., Sheldrick G.M. & Stalke D.,
 J. Appl. Cryst. 48 (2015) 3-10
;
_exptl_crystal_colour orange
_exptl_crystal_density_diffrn 1.258
_exptl_crystal_description needle
_exptl_crystal_F_000 1512
_exptl_crystal_recrystallization_method 'Re-crystallisation from solvent: dichloromethane / n-pentane'
_exptl_crystal_size_max 0.210
_exptl_crystal_size_mid 0.060
_exptl_crystal_size_min 0.020
_refine_diff_density_max 0.940
_refine_diff_density_min -0.434
_refine_diff_density_rms 0.060
_refine_ls_extinction_method none
_refine_ls_goodness_of_fit_ref 1.034
_refine_ls_hydrogen_treatment constr
_refine_ls_matrix_type full
_refine_ls_number_parameters 763
_refine_ls_number_reflns 7782
_refine_ls_number_restraints 1218
_refine_ls_restrained_S_all 0.993
_refine_ls_R_factor_all 0.0915
_refine_ls_R_factor_gt 0.0612
_refine_ls_shift/su_max 0.002
_refine_ls_shift/su_mean 0.000
_refine_ls_structure_factor_coef Fsqd
_refine_ls_weighting_details 'w=1/[\s^2^(Fo^2^)+(0.1001P)^2^+0.4014P] where P=(Fo^2^+2Fc^2^)/3'
_refine_ls_weighting_scheme calc
_refine_ls_wR_factor_gt 0.1607
_refine_ls_wR_factor_ref 0.1807
_reflns_Friedel_coverage 0.000
_reflns_number_gt 5293
_reflns_number_total 7782
_reflns_threshold_expression 'I > 2\s(I)'
_cod_data_source_file c9sc00561g2.cif
_cod_data_source_block JK566_0m
_cod_database_code 1550980
_shelx_shelxl_version_number 2018/3
_shelx_space_group_comment
;
The symmetry employed for this shelxl refinement is uniquely defined
by the following loop, which should always be used as a source of
symmetry information in preference to the above space-group names.
They are only intended as comments.
;
_shelx_estimated_absorpt_t_min 0.450
_shelx_estimated_absorpt_t_max 0.915

loop_
_space_group_symop_operation_xyz
'x, y, z'
'-x+1/2, y+1/2, -z+1/2'
'-x, -y, -z'
'x-1/2, -y-1/2, z-1/2'

loop_
_atom_site_label
_atom_site_type_symbol
_atom_site_fract_x
_atom_site_fract_y
_atom_site_fract_z
_atom_site_U_iso_or_equiv
_atom_site_adp_type
_atom_site_occupancy
_atom_site_site_symmetry_order
_atom_site_calc_flag
_atom_site_refinement_flags_posn
_atom_site_refinement_flags_adp
_atom_site_refinement_flags_occupancy
_atom_site_disorder_assembly
_atom_site_disorder_group
N4 N 0.6043(3) 0.57996(16) 0.10191(11) 0.0452(6) Uani 1 1 d . . . . .
N5 N 0.5317(3) 0.57596(16) 0.14676(11) 0.0459(6) Uani 1 1 d . . . . .
N1 N 0.7599(12) 0.5640(5) 0.0154(4) 0.0337(16) Uani 0.5 1 d D U P A 1
C1 C 0.8440(9) 0.5589(5) -0.0265(3) 0.0333(14) Uani 0.5 1 d D U P A 1
C2 C 0.8525(8) 0.4845(5) -0.0554(3) 0.0370(14) Uani 0.5 1 d D U P A 1
H2 H 0.913218 0.480860 -0.084162 0.044 Uiso 0.5 1 calc R U P A 1
C3 C 0.7708(9) 0.4166(5) -0.0411(3) 0.0360(14) Uani 0.5 1 d D U P A 1
H3 H 0.775163 0.365594 -0.060032 0.043 Uiso 0.5 1 calc R U P A 1
C4 C 0.6825(9) 0.4233(4) 0.0009(3) 0.0378(14) Uani 0.5 1 d D U P A 1
H4 H 0.623368 0.377430 0.009935 0.045 Uiso 0.5 1 calc R U P A 1
C5 C 0.6801(14) 0.4975(6) 0.0302(4) 0.0356(18) Uani 0.5 1 d D U P A 1
N2 N 0.9014(9) 0.7014(4) -0.0083(3) 0.0387(14) Uani 0.5 1 d D U P A 1
N3 N 0.9798(7) 0.7641(4) -0.0297(3) 0.0402(12) Uani 0.5 1 d D U P A 1
C6 C 0.9222(8) 0.6355(5) -0.0386(3) 0.0366(14) Uani 0.5 1 d D U P A 1
C7 C 1.0109(8) 0.6554(6) -0.0794(3) 0.0364(14) Uani 0.5 1 d D U P A 1
H7 H 1.039942 0.618815 -0.106256 0.044 Uiso 0.5 1 calc R U P A 1
C8 C 1.0482(8) 0.7379(5) -0.0732(3) 0.0402(13) Uani 0.5 1 d D U P A 1
C9 C 1.1418(8) 0.7918(5) -0.1071(3) 0.0483(14) Uani 0.5 1 d D U P A 1
C10 C 1.2538(9) 0.8402(6) -0.0743(4) 0.066(2) Uani 0.5 1 d D U P A 1
H10A H 1.324887 0.864136 -0.097166 0.099 Uiso 0.5 1 calc R U P A 1
H10B H 1.303436 0.802697 -0.048594 0.099 Uiso 0.5 1 calc R U P A 1
H10C H 1.206175 0.885230 -0.055699 0.099 Uiso 0.5 1 calc R U P A 1
C11 C 1.0494(12) 0.8491(7) -0.1426(5) 0.070(3) Uani 0.5 1 d D U P A 1
H11A H 0.986356 0.815471 -0.166717 0.106 Uiso 0.5 1 calc R U P A 1
H11B H 1.112493 0.884300 -0.163030 0.106 Uiso 0.5 1 calc R U P A 1
H11C H 0.989505 0.884594 -0.121195 0.106 Uiso 0.5 1 calc R U P A 1
C12 C 1.2226(11) 0.7312(5) -0.1423(4) 0.070(2) Uani 0.5 1 d D U P A 1
H12A H 1.151947 0.700820 -0.165334 0.105 Uiso 0.5 1 calc R U P A 1
H12B H 1.278986 0.691339 -0.120100 0.105 Uiso 0.5 1 calc R U P A 1
H12C H 1.288184 0.762936 -0.163707 0.105 Uiso 0.5 1 calc R U P A 1
C13 C 0.9614(9) 0.8481(5) -0.0080(3) 0.0504(15) Uani 0.5 1 d D U P A 1
H13A H 0.858160 0.855927 -0.000550 0.061 Uiso 0.5 1 calc R U P A 1
H13B H 0.985178 0.889756 -0.035015 0.061 Uiso 0.5 1 calc R U P A 1
C14 C 1.0543(10) 0.8651(5) 0.0416(3) 0.0630(16) Uani 0.5 1 d D U P A 1
H14A H 1.157536 0.869246 0.033197 0.076 Uiso 0.5 1 calc R U P A 1
H14B H 1.044754 0.818471 0.066720 0.076 Uiso 0.5 1 calc R U P A 1
C15 C 1.0058(14) 0.9474(6) 0.0666(4) 0.074(2) Uani 0.5 1 d D U P A 1
H15A H 1.080183 0.963563 0.094329 0.089 Uiso 0.5 1 calc R U P A 1
H15B H 1.003811 0.991450 0.039219 0.089 Uiso 0.5 1 calc R U P A 1
C16 C 0.8644(13) 0.9463(8) 0.0897(5) 0.104(3) Uani 0.5 1 d D U P A 1
H16A H 0.787521 0.938834 0.061865 0.156 Uiso 0.5 1 calc R U P A 1
H16B H 0.849569 0.999248 0.108017 0.156 Uiso 0.5 1 calc R U P A 1
H16C H 0.861284 0.899996 0.114896 0.156 Uiso 0.5 1 calc R U P A 1
N1B N 0.7408(11) 0.5393(5) 0.0193(4) 0.0337(16) Uani 0.5 1 d D U P A 2
C1B C 0.8197(9) 0.5280(5) -0.0229(3) 0.0346(14) Uani 0.5 1 d D U P A 2
C2B C 0.8159(9) 0.4513(5) -0.0492(3) 0.0352(14) Uani 0.5 1 d D U P A 2
H2B H 0.871358 0.443092 -0.079069 0.042 Uiso 0.5 1 calc R U P A 2
C3B C 0.7307(8) 0.3875(5) -0.0313(3) 0.0394(15) Uani 0.5 1 d D U P A 2
H3B H 0.728375 0.334945 -0.048683 0.047 Uiso 0.5 1 calc R U P A 2
C4B C 0.6490(9) 0.4001(5) 0.0116(3) 0.0397(15) Uani 0.5 1 d D U P A 2
H4B H 0.588362 0.357462 0.024272 0.048 Uiso 0.5 1 calc R U P A 2
C5B C 0.6596(14) 0.4765(6) 0.0351(5) 0.0397(19) Uani 0.5 1 d D U P A 2
N2B N 0.9025(8) 0.6687(4) -0.0080(3) 0.0361(13) Uani 0.5 1 d D U P A 2
N3B N 0.9794(7) 0.7269(4) -0.0334(2) 0.0381(12) Uani 0.5 1 d D U P A 2
C6B C 0.9011(8) 0.6012(5) -0.0387(3) 0.0340(13) Uani 0.5 1 d D U P A 2
C7B C 0.9794(7) 0.6153(5) -0.0829(3) 0.0388(13) Uani 0.5 1 d D U P A 2
H7B H 0.996298 0.576480 -0.110145 0.047 Uiso 0.5 1 calc R U P A 2
C8B C 1.0278(7) 0.6970(6) -0.0793(3) 0.0365(13) Uani 0.5 1 d D U P A 2
C9B C 1.1135(8) 0.7452(5) -0.1184(3) 0.0483(14) Uani 0.5 1 d D U P A 2
C10B C 1.2525(8) 0.7828(5) -0.0929(3) 0.0552(17) Uani 0.5 1 d D U P A 2
H10D H 1.311932 0.738413 -0.076043 0.083 Uiso 0.5 1 calc R U P A 2
H10E H 1.227569 0.823934 -0.066292 0.083 Uiso 0.5 1 calc R U P A 2
H10F H 1.307318 0.810339 -0.119826 0.083 Uiso 0.5 1 calc R U P A 2
C11B C 1.0204(11) 0.8119(6) -0.1464(4) 0.058(2) Uani 0.5 1 d D U P A 2
H11D H 1.074399 0.837250 -0.174408 0.087 Uiso 0.5 1 calc R U P A 2
H11E H 0.995661 0.855072 -0.121139 0.087 Uiso 0.5 1 calc R U P A 2
H11F H 0.931032 0.786412 -0.161836 0.087 Uiso 0.5 1 calc R U P A 2
C12B C 1.1580(9) 0.6837(5) -0.1611(3) 0.0564(18) Uani 0.5 1 d D U P A 2
H12D H 1.070833 0.658175 -0.178207 0.085 Uiso 0.5 1 calc R U P A 2
H12E H 1.220236 0.639951 -0.144963 0.085 Uiso 0.5 1 calc R U P A 2
H12F H 1.211302 0.713816 -0.187450 0.085 Uiso 0.5 1 calc R U P A 2
C13B C 1.0019(8) 0.8077(5) -0.0071(3) 0.0454(13) Uani 0.5 1 d D U P A 2
H13C H 0.911386 0.824285 0.009198 0.054 Uiso 0.5 1 calc R U P A 2
H13D H 1.022949 0.850525 -0.033747 0.054 Uiso 0.5 1 calc R U P A 2
C14B C 1.1245(9) 0.8058(4) 0.0345(3) 0.0557(15) Uani 0.5 1 d D U P A 2
H14C H 1.213194 0.785152 0.018648 0.067 Uiso 0.5 1 calc R U P A 2
H14D H 1.100040 0.765780 0.062349 0.067 Uiso 0.5 1 calc R U P A 2
C15B C 1.1561(12) 0.8899(5) 0.0593(4) 0.079(2) Uani 0.5 1 d D U P A 2
H15C H 1.242621 0.885038 0.084113 0.095 Uiso 0.5 1 calc R U P A 2
H15D H 1.179619 0.930098 0.031489 0.095 Uiso 0.5 1 calc R U P A 2
C16B C 1.0339(18) 0.9231(8) 0.0879(6) 0.101(4) Uani 0.5 1 d D U P A 2
H16D H 1.060729 0.977572 0.103196 0.152 Uiso 0.5 1 calc R U P A 2
H16E H 1.011354 0.884244 0.116067 0.152 Uiso 0.5 1 calc R U P A 2
H16F H 0.948525 0.929513 0.063448 0.152 Uiso 0.5 1 calc R U P A 2
C17 C 0.5926(3) 0.5037(2) 0.08052(14) 0.0482(8) Uani 1 1 d D . . . .
C18 C 0.5111(4) 0.4513(2) 0.11134(15) 0.0521(8) Uani 1 1 d . . . . .
H18 H 0.486588 0.394537 0.104463 0.062 Uiso 1 1 calc R U . . .
C19 C 0.4731(3) 0.4987(2) 0.15386(15) 0.0484(7) Uani 1 1 d . . . . .
C20 C 0.3895(4) 0.4705(2) 0.20037(16) 0.0557(8) Uani 1 1 d . . . . .
C24 C 0.5260(4) 0.6526(2) 0.17812(14) 0.0502(8) Uani 1 1 d . . . . .
H24A H 0.620661 0.681669 0.177584 0.060 Uiso 1 1 calc R U . . .
H24B H 0.510300 0.637522 0.215098 0.060 Uiso 1 1 calc R U . . .
C23 C 0.2627(4) 0.5288(3) 0.21008(18) 0.0669(10) Uani 1 1 d . . . . .
H23A H 0.206380 0.538982 0.176814 0.100 Uiso 1 1 calc R U . . .
H23B H 0.300186 0.582002 0.224344 0.100 Uiso 1 1 calc R U . . .
H23C H 0.200106 0.502895 0.235301 0.100 Uiso 1 1 calc R U . . .
C22 C 0.4919(5) 0.4645(3) 0.25018(18) 0.0688(11) Uani 1 1 d . . . . .
H22A H 0.568573 0.423615 0.244474 0.103 Uiso 1 1 calc R U . . .
H22B H 0.436584 0.446646 0.279953 0.103 Uiso 1 1 calc R U . . .
H22C H 0.535657 0.519263 0.257838 0.103 Uiso 1 1 calc R U . . .
C21 C 0.3291(5) 0.3830(3) 0.1884(2) 0.0765(12) Uani 1 1 d . . . . .
H21A H 0.264591 0.384841 0.156390 0.115 Uiso 1 1 calc R U . . .
H21B H 0.274554 0.363596 0.217962 0.115 Uiso 1 1 calc R U . . .
H21C H 0.409611 0.344435 0.183110 0.115 Uiso 1 1 calc R U . . .
C25 C 0.4071(4) 0.7113(2) 0.15824(14) 0.0517(8) Uani 1 1 d D . . . .
H25A H 0.310957 0.684748 0.161090 0.062 Uiso 1 1 calc R U . B 1
H25B H 0.418881 0.725238 0.120812 0.062 Uiso 1 1 calc R U . B 1
C26 C 0.418(6) 0.7906(9) 0.1918(9) 0.077(4) Uani 0.5 1 d D U P C 1
H26A H 0.392623 0.777741 0.228195 0.092 Uiso 0.5 1 calc R U P C 1
H26B H 0.518282 0.812456 0.192989 0.092 Uiso 0.5 1 calc R U P C 1
C27 C 0.3151(10) 0.8546(4) 0.1682(3) 0.0623(19) Uani 0.5 1 d D U P C 1
H27A H 0.350709 0.874515 0.134910 0.093 Uiso 0.5 1 calc R U P C 1
H27B H 0.308619 0.901645 0.192608 0.093 Uiso 0.5 1 calc R U P C 1
H27C H 0.218778 0.829475 0.161696 0.093 Uiso 0.5 1 calc R U P C 1
C26B C 0.399(6) 0.7920(9) 0.1894(9) 0.077(4) Uani 0.5 1 d D U P C 2
H26C H 0.305769 0.820328 0.179633 0.092 Uiso 0.5 1 calc R U P C 2
H26D H 0.400224 0.778499 0.227416 0.092 Uiso 0.5 1 calc R U P C 2
C27B C 0.5203(16) 0.8499(6) 0.1802(5) 0.104(3) Uani 0.5 1 d D U P C 2
H27D H 0.524678 0.859916 0.142277 0.156 Uiso 0.5 1 calc R U P C 2
H27E H 0.611991 0.825129 0.193940 0.156 Uiso 0.5 1 calc R U P C 2
H27F H 0.504474 0.903067 0.198121 0.156 Uiso 0.5 1 calc R U P C 2
Fe1 Fe 0.7592(5) 0.6557(2) 0.06265(19) 0.0360(6) Uani 0.5 1 d D U P A 1
S1 S 0.5915(3) 0.7645(2) 0.04455(12) 0.0441(6) Uani 0.5 1 d D U P A 1
C28 C 0.6239(10) 0.8213(5) -0.0118(3) 0.0498(17) Uani 0.5 1 d D U P A 1
C29 C 0.6236(9) 0.9086(4) -0.0112(3) 0.0530(14) Uani 0.5 1 d D U P A 1
H29 H 0.611184 0.937089 0.020996 0.064 Uiso 0.5 1 calc R U P A 1
C30 C 0.6408(10) 0.9543(5) -0.0561(3) 0.0612(17) Uani 0.5 1 d D U P A 1
H30 H 0.638825 1.013602 -0.054294 0.073 Uiso 0.5 1 calc R U P A 1
C31 C 0.6607(14) 0.9163(9) -0.1038(4) 0.066(2) Uani 0.5 1 d D U P A 1
H31 H 0.673910 0.948768 -0.134417 0.079 Uiso 0.5 1 calc R U P A 1
C32 C 0.661(2) 0.8299(9) -0.1062(5) 0.059(2) Uani 0.5 1 d D U P A 1
H32 H 0.673471 0.802435 -0.138727 0.071 Uiso 0.5 1 calc R U P A 1
C33 C 0.644(2) 0.7829(9) -0.0605(4) 0.051(2) Uani 0.5 1 d D U P A 1
H33 H 0.644807 0.723652 -0.062560 0.061 Uiso 0.5 1 calc R U P A 1
Fe1N Fe 0.7475(5) 0.6760(2) 0.05515(18) 0.0350(6) Uani 0.5 1 d D U P A 2
S1B S 0.5534(3) 0.7626(2) 0.02740(12) 0.0430(6) Uani 0.5 1 d D U P A 2
C28B C 0.5894(9) 0.8183(5) -0.0298(3) 0.0452(16) Uani 0.5 1 d D U P A 2
C29B C 0.5514(10) 0.9022(4) -0.0335(3) 0.0574(15) Uani 0.5 1 d D U P A 2
H29B H 0.507264 0.928433 -0.005032 0.069 Uiso 0.5 1 calc R U P A 2
C30B C 0.5765(11) 0.9481(5) -0.0780(4) 0.0648(18) Uani 0.5 1 d D U P A 2
H30B H 0.550431 1.005500 -0.079801 0.078 Uiso 0.5 1 calc R U P A 2
C31B C 0.6390(15) 0.9111(9) -0.1196(4) 0.066(2) Uani 0.5 1 d D U P A 2
H31B H 0.659068 0.943414 -0.149655 0.079 Uiso 0.5 1 calc R U P A 2
C32B C 0.673(2) 0.8280(9) -0.1181(6) 0.061(2) Uani 0.5 1 d D U P A 2
H32B H 0.714390 0.802218 -0.147248 0.073 Uiso 0.5 1 calc R U P A 2
C33B C 0.645(2) 0.7811(9) -0.0735(5) 0.049(2) Uani 0.5 1 d D U P A 2
H33B H 0.665260 0.722874 -0.073135 0.059 Uiso 0.5 1 calc R U P A 2
S2 S 0.9408(4) 0.66941(18) 0.12986(14) 0.0448(6) Uani 0.5 1 d D U P A 1
C34 C 0.9130(9) 0.6099(6) 0.1846(3) 0.0464(15) Uani 0.5 1 d D U P A 1
C35 C 0.8725(9) 0.5255(5) 0.1821(3) 0.0508(16) Uani 0.5 1 d D U P A 1
H35 H 0.852422 0.500116 0.148709 0.061 Uiso 0.5 1 calc R U P A 1
C36 C 0.8614(8) 0.4788(5) 0.2266(3) 0.0569(15) Uani 0.5 1 d D U P A 1
H36 H 0.836599 0.421233 0.223742 0.068 Uiso 0.5 1 calc R U P A 1
C37 C 0.8858(9) 0.5143(5) 0.2758(3) 0.0611(16) Uani 0.5 1 d D U P A 1
H37 H 0.873640 0.482353 0.306686 0.073 Uiso 0.5 1 calc R U P A 1
C38 C 0.9285(11) 0.5980(7) 0.2795(4) 0.062(2) Uani 0.5 1 d D U P A 1
H38 H 0.950634 0.622474 0.313056 0.074 Uiso 0.5 1 calc R U P A 1
C39 C 0.9387(9) 0.6452(5) 0.2344(3) 0.0543(14) Uani 0.5 1 d D U P A 1
H39 H 0.963540 0.702754 0.237395 0.065 Uiso 0.5 1 calc R U P A 1
S2B S 0.9407(4) 0.6958(2) 0.11866(14) 0.0471(7) Uani 0.5 1 d D U P A 2
C34B C 0.9136(9) 0.6500(5) 0.1781(3) 0.0482(15) Uani 0.5 1 d D U P A 2
C35B C 0.8724(10) 0.5668(6) 0.1838(3) 0.0505(16) Uani 0.5 1 d D U P A 2
H35B H 0.854497 0.533679 0.153070 0.061 Uiso 0.5 1 calc R U P A 2
C36B C 0.8566(8) 0.5309(5) 0.2326(3) 0.0572(14) Uani 0.5 1 d D U P A 2
H36B H 0.829281 0.473828 0.234957 0.069 Uiso 0.5 1 calc R U P A 2
C37B C 0.8802(10) 0.5777(7) 0.2776(4) 0.0574(19) Uani 0.5 1 d D U P A 2
H37B H 0.868578 0.553384 0.311124 0.069 Uiso 0.5 1 calc R U P A 2
C38B C 0.9210(9) 0.6600(5) 0.2735(3) 0.0605(16) Uani 0.5 1 d D U P A 2
H38B H 0.937882 0.692442 0.304601 0.073 Uiso 0.5 1 calc R U P A 2
C39B C 0.9378(8) 0.6965(5) 0.2248(3) 0.0544(15) Uani 0.5 1 d D U P A 2
H39B H 0.965937 0.753480 0.222890 0.065 Uiso 0.5 1 calc R U P A 2

loop_
_atom_site_aniso_label
_atom_site_aniso_U_11
_atom_site_aniso_U_22
_atom_site_aniso_U_33
_atom_site_aniso_U_23
_atom_site_aniso_U_13
_atom_site_aniso_U_12
N4 0.0383(14) 0.0452(14) 0.0522(15) -0.0120(12) 0.0025(11) 0.0055(11)
N5 0.0340(13) 0.0436(14) 0.0604(16) -0.0131(12) 0.0054(11) 0.0024(11)
N1 0.030(3) 0.025(4) 0.046(3) 0.000(3) 0.000(2) -0.001(3)
C1 0.033(3) 0.025(3) 0.041(3) -0.002(3) 0.000(2) 0.001(3)
C2 0.034(3) 0.033(3) 0.045(3) -0.005(3) 0.007(2) 0.001(3)
C3 0.039(4) 0.025(4) 0.045(3) -0.002(3) 0.005(3) 0.002(3)
C4 0.038(3) 0.024(3) 0.051(3) 0.001(3) 0.002(2) 0.001(2)
C5 0.034(4) 0.024(4) 0.048(3) -0.009(3) -0.005(3) 0.003(3)
N2 0.043(3) 0.027(3) 0.046(3) -0.001(3) 0.006(2) 0.003(3)
N3 0.041(2) 0.029(3) 0.052(3) 0.000(3) 0.011(2) -0.004(3)
C6 0.033(3) 0.028(3) 0.048(3) 0.002(3) -0.001(2) 0.003(3)
C7 0.036(3) 0.030(3) 0.045(3) 0.005(3) 0.007(2) 0.001(3)
C8 0.038(3) 0.032(3) 0.051(3) 0.005(3) 0.002(2) 0.000(3)
C9 0.040(3) 0.048(3) 0.057(3) 0.014(3) 0.011(3) -0.001(3)
C10 0.045(4) 0.079(5) 0.074(5) 0.006(4) 0.008(3) -0.010(4)
C11 0.071(6) 0.063(6) 0.078(6) 0.030(5) 0.016(4) 0.013(5)
C12 0.074(5) 0.059(4) 0.079(5) 0.000(4) 0.032(4) 0.003(4)
C13 0.051(3) 0.039(3) 0.061(3) -0.004(3) 0.004(3) -0.010(3)
C14 0.065(4) 0.055(3) 0.069(3) 0.000(3) 0.000(3) -0.015(3)
C15 0.095(5) 0.056(5) 0.069(5) -0.014(4) -0.003(4) -0.011(4)
C16 0.107(7) 0.102(7) 0.104(7) -0.039(6) 0.015(6) -0.036(6)
N1B 0.033(3) 0.024(4) 0.043(3) -0.005(3) 0.001(2) 0.004(3)
C1B 0.033(3) 0.027(3) 0.043(3) -0.001(3) 0.000(2) 0.000(3)
C2B 0.033(4) 0.029(4) 0.044(3) -0.001(3) 0.005(3) 0.006(3)
C3B 0.041(4) 0.029(3) 0.048(3) -0.001(3) 0.001(3) -0.004(3)
C4B 0.037(3) 0.030(3) 0.051(3) 0.003(3) 0.000(2) 0.000(3)
C5B 0.034(4) 0.028(4) 0.056(3) -0.002(3) -0.007(3) 0.001(3)
N2B 0.033(2) 0.027(3) 0.049(3) 0.000(3) 0.006(2) 0.004(3)
N3B 0.038(2) 0.028(3) 0.047(2) 0.002(2) 0.002(2) -0.001(3)
C6B 0.030(3) 0.030(3) 0.042(2) -0.002(3) 0.005(2) 0.004(3)
C7B 0.036(3) 0.037(3) 0.044(3) 0.000(3) 0.004(2) -0.003(3)
C8B 0.032(3) 0.033(3) 0.045(3) 0.004(3) 0.004(2) -0.001(3)
C9B 0.047(3) 0.046(3) 0.051(3) 0.007(3) 0.007(3) -0.004(3)
C10B 0.056(4) 0.057(4) 0.054(4) 0.014(3) 0.012(3) -0.003(4)
C11B 0.063(5) 0.052(5) 0.059(4) 0.017(4) 0.008(4) 0.006(4)
C12B 0.052(4) 0.068(5) 0.051(4) 0.004(3) 0.018(3) 0.000(4)
C13B 0.047(3) 0.032(3) 0.058(3) 0.004(3) 0.009(3) -0.002(3)
C14B 0.064(4) 0.043(3) 0.059(3) 0.003(3) 0.000(3) -0.016(3)
C15B 0.099(5) 0.060(4) 0.076(4) 0.001(4) -0.018(4) -0.022(4)
C16B 0.133(8) 0.075(7) 0.093(7) -0.020(6) -0.012(7) -0.007(6)
C17 0.0381(17) 0.0442(17) 0.061(2) -0.0127(15) -0.0076(14) 0.0101(14)
C18 0.0403(17) 0.0377(15) 0.076(2) -0.0086(16) -0.0129(16) 0.0059(14)
C19 0.0325(15) 0.0427(16) 0.069(2) -0.0037(15) -0.0060(14) -0.0004(13)
C20 0.0406(18) 0.0535(19) 0.072(2) 0.0008(17) -0.0011(16) -0.0037(15)
C24 0.0434(18) 0.0495(17) 0.059(2) -0.0143(15) 0.0108(14) 0.0009(15)
C23 0.046(2) 0.080(3) 0.076(3) 0.007(2) 0.0092(18) 0.0065(19)
C22 0.056(2) 0.072(3) 0.077(3) 0.011(2) -0.0088(19) -0.008(2)
C21 0.064(3) 0.067(3) 0.098(3) 0.000(2) 0.000(2) -0.018(2)
C25 0.053(2) 0.0463(17) 0.057(2) -0.0064(15) 0.0181(15) 0.0076(15)
C26 0.108(11) 0.055(5) 0.068(5) -0.013(5) 0.010(6) 0.028(5)
C27 0.083(5) 0.043(3) 0.062(4) -0.007(3) 0.008(4) 0.019(4)
C26B 0.107(10) 0.058(5) 0.065(5) -0.017(5) 0.009(5) 0.030(5)
C27B 0.148(9) 0.057(5) 0.103(7) -0.025(5) -0.028(7) 0.000(6)
Fe1 0.0326(9) 0.0345(15) 0.0404(13) 0.0006(9) 0.0000(8) 0.0054(10)
S1 0.0444(16) 0.0322(9) 0.0565(17) 0.0038(12) 0.0086(10) 0.0050(11)
C28 0.041(3) 0.039(3) 0.068(4) -0.001(3) 0.001(3) 0.004(3)
C29 0.046(3) 0.040(3) 0.072(4) -0.002(3) 0.001(3) 0.001(3)
C30 0.057(4) 0.045(3) 0.081(4) 0.009(3) 0.000(3) 0.000(3)
C31 0.058(4) 0.065(4) 0.074(5) 0.014(4) 0.000(4) -0.010(3)
C32 0.045(4) 0.066(4) 0.066(5) 0.001(4) 0.001(4) 0.002(3)
C33 0.039(3) 0.047(3) 0.066(5) 0.000(4) -0.002(4) 0.000(3)
Fe1N 0.0316(9) 0.0354(15) 0.0378(12) -0.0008(10) 0.0008(8) 0.0043(10)
S1B 0.0375(14) 0.0352(9) 0.0569(17) 0.0037(12) 0.0075(10) 0.0033(10)
C28B 0.038(3) 0.037(3) 0.061(4) 0.003(3) 0.006(3) -0.008(3)
C29B 0.054(3) 0.041(3) 0.077(4) 0.004(3) 0.006(3) -0.002(3)
C30B 0.066(4) 0.048(3) 0.080(4) 0.014(3) 0.001(3) -0.005(3)
C31B 0.061(4) 0.065(4) 0.071(5) 0.013(4) -0.002(4) -0.007(3)
C32B 0.048(4) 0.067(4) 0.066(5) 0.001(4) 0.000(4) 0.001(3)
C33B 0.040(3) 0.047(3) 0.060(5) -0.003(4) 0.002(4) -0.001(3)
S2 0.0404(10) 0.0459(15) 0.0476(16) 0.0036(10) -0.0011(10) 0.0015(12)
C34 0.036(3) 0.054(4) 0.050(3) -0.001(3) 0.006(2) 0.008(3)
C35 0.036(3) 0.054(4) 0.062(3) -0.001(3) 0.001(3) 0.006(3)
C36 0.044(3) 0.058(4) 0.069(4) 0.005(3) 0.006(3) 0.002(3)
C37 0.051(3) 0.074(4) 0.059(3) 0.011(3) 0.006(3) 0.007(3)
C38 0.056(4) 0.074(4) 0.056(3) -0.003(3) 0.005(3) 0.004(4)
C39 0.051(3) 0.062(3) 0.051(3) -0.004(3) 0.003(2) 0.010(3)
S2B 0.0401(10) 0.0570(18) 0.0434(15) -0.0007(12) -0.0038(10) -0.0033(14)
C34B 0.037(3) 0.056(3) 0.051(3) -0.006(3) 0.003(2) 0.006(3)
C35B 0.038(3) 0.057(4) 0.057(3) -0.001(4) 0.003(2) 0.008(4)
C36B 0.045(3) 0.064(3) 0.062(3) 0.000(3) 0.002(2) 0.002(3)
C37B 0.049(4) 0.072(4) 0.052(3) 0.004(3) 0.010(3) -0.001(4)
C38B 0.057(3) 0.077(4) 0.048(3) -0.003(3) 0.008(3) 0.003(3)
C39B 0.050(3) 0.065(4) 0.048(3) -0.007(3) 0.004(3) -0.002(3)

loop_
_atom_type_symbol
_atom_type_description
_atom_type_scat_dispersion_real
_atom_type_scat_dispersion_imag
_atom_type_scat_source
C C 0.0181 0.0091 'International Tables Vol C Tables 4.2.6.8 and 6.1.1.4'
H H 0.0000 0.0000 'International Tables Vol C Tables 4.2.6.8 and 6.1.1.4'
N N 0.0311 0.0180 'International Tables Vol C Tables 4.2.6.8 and 6.1.1.4'
S S 0.3331 0.5567 'International Tables Vol C Tables 4.2.6.8 and 6.1.1.4'
Fe Fe -1.1336 3.1974 'International Tables Vol C Tables 4.2.6.8 and 6.1.1.4'

loop_
_geom_angle_atom_site_label_1
_geom_angle_atom_site_label_2
_geom_angle_atom_site_label_3
_geom_angle
C17 N4 N5 105.5(3)
C17 N4 Fe1 111.3(2)
N5 N4 Fe1 141.9(2)
C17 N4 Fe1N 114.7(2)
N5 N4 Fe1N 139.7(2)
N4 N5 C19 111.9(3)
N4 N5 C24 117.0(3)
C19 N5 C24 131.2(3)
C1 N1 C5 121.0(7)
C1 N1 Fe1 124.6(6)
C5 N1 Fe1 114.0(6)
N1 C1 C2 121.0(7)
N1 C1 C6 115.3(6)
C2 C1 C6 123.8(6)
C3 C2 C1 118.7(6)
C3 C2 H2 120.6
C1 C2 H2 120.6
C2 C3 C4 119.8(7)
C2 C3 H3 120.1
C4 C3 H3 120.1
C3 C4 C5 120.2(8)
C3 C4 H4 119.9
C5 C4 H4 119.9
N1 C5 C4 119.3(7)
N1 C5 C17 119.6(7)
C4 C5 C17 121.1(8)
C6 N2 N3 104.8(6)
C6 N2 Fe1 107.3(5)
N3 N2 Fe1 147.7(5)
N2 N3 C8 112.0(7)
N2 N3 C13 116.6(5)
C8 N3 C13 130.7(6)
N2 C6 C7 111.2(7)
N2 C6 C1 116.9(6)
C7 C6 C1 131.7(7)
C8 C7 C6 106.8(7)
C8 C7 H7 126.6
C6 C7 H7 126.6
C7 C8 N3 105.2(6)
C7 C8 C9 128.8(7)
N3 C8 C9 125.9(7)
C10 C9 C11 111.3(8)
C10 C9 C8 111.8(6)
C11 C9 C8 111.3(6)
C10 C9 C12 107.8(7)
C11 C9 C12 107.9(7)
C8 C9 C12 106.4(7)
C9 C10 H10A 109.5
C9 C10 H10B 109.5
H10A C10 H10B 109.5
C9 C10 H10C 109.5
H10A C10 H10C 109.5
H10B C10 H10C 109.5
C9 C11 H11A 109.5
C9 C11 H11B 109.5
H11A C11 H11B 109.5
C9 C11 H11C 109.5
H11A C11 H11C 109.5
H11B C11 H11C 109.5
C9 C12 H12A 109.5
C9 C12 H12B 109.5
H12A C12 H12B 109.5
C9 C12 H12C 109.5
H12A C12 H12C 109.5
H12B C12 H12C 109.5
N3 C13 C14 114.0(7)
N3 C13 H13A 108.7
C14 C13 H13A 108.7
N3 C13 H13B 108.7
C14 C13 H13B 108.7
H13A C13 H13B 107.6
C13 C14 C15 109.6(8)
C13 C14 H14A 109.8
C15 C14 H14A 109.8
C13 C14 H14B 109.8
C15 C14 H14B 109.8
H14A C14 H14B 108.2
C16 C15 C14 116.4(9)
C16 C15 H15A 108.2
C14 C15 H15A 108.2
C16 C15 H15B 108.2
C14 C15 H15B 108.2
H15A C15 H15B 107.4
C15 C16 H16A 109.5
C15 C16 H16B 109.5
H16A C16 H16B 109.5
C15 C16 H16C 109.5
H16A C16 H16C 109.5
H16B C16 H16C 109.5
C5B N1B C1B 118.7(7)
C5B N1B Fe1N 125.7(6)
C1B N1B Fe1N 115.4(6)
N1B C1B C2B 120.1(7)
N1B C1B C6B 115.0(6)
C2B C1B C6B 124.8(7)
C3B C2B C1B 119.3(6)
C3B C2B H2B 120.3
C1B C2B H2B 120.3
C4B C3B C2B 120.1(7)
C4B C3B H3B 119.9
C2B C3B H3B 119.9
C5B C4B C3B 116.7(7)
C5B C4B H4B 121.6
C3B C4B H4B 121.6
N1B C5B C4B 125.0(8)
N1B C5B C17 107.2(7)
C4B C5B C17 127.8(8)
C6B N2B N3B 105.3(6)
C6B N2B Fe1N 119.0(5)
N3B N2B Fe1N 133.3(5)
N2B N3B C8B 112.0(7)
N2B N3B C13B 116.9(6)
C8B N3B C13B 131.0(7)
N2B C6B C7B 110.9(7)
N2B C6B C1B 118.3(6)
C7B C6B C1B 130.7(7)
C8B C7B C6B 106.3(6)
C8B C7B H7B 126.9
C6B C7B H7B 126.9
N3B C8B C7B 105.5(6)
N3B C8B C9B 126.5(8)
C7B C8B C9B 128.0(7)
C8B C9B C11B 111.2(6)
C8B C9B C10B 112.2(6)
C11B C9B C10B 111.1(7)
C8B C9B C12B 108.0(7)
C11B C9B C12B 106.5(7)
C10B C9B C12B 107.5(6)
C9B C10B H10D 109.5
C9B C10B H10E 109.5
H10D C10B H10E 109.5
C9B C10B H10F 109.5
H10D C10B H10F 109.5
H10E C10B H10F 109.5
C9B C11B H11D 109.5
C9B C11B H11E 109.5
H11D C11B H11E 109.5
C9B C11B H11F 109.5
H11D C11B H11F 109.5
H11E C11B H11F 109.5
C9B C12B H12D 109.5
C9B C12B H12E 109.5
H12D C12B H12E 109.5
C9B C12B H12F 109.5
H12D C12B H12F 109.5
H12E C12B H12F 109.5
N3B C13B C14B 112.5(7)
N3B C13B H13C 109.1
C14B C13B H13C 109.1
N3B C13B H13D 109.1
C14B C13B H13D 109.1
H13C C13B H13D 107.8
C13B C14B C15B 113.3(7)
C13B C14B H14C 108.9
C15B C14B H14C 108.9
C13B C14B H14D 108.9
C15B C14B H14D 108.9
H14C C14B H14D 107.7
C16B C15B C14B 113.1(9)
C16B C15B H15C 109.0
C14B C15B H15C 109.0
C16B C15B H15D 109.0
C14B C15B H15D 109.0
H15C C15B H15D 107.8
C15B C16B H16D 109.5
C15B C16B H16E 109.5
H16D C16B H16E 109.5
C15B C16B H16F 109.5
H16D C16B H16F 109.5
H16E C16B H16F 109.5
N4 C17 C18 110.6(3)
N4 C17 C5B 125.9(5)
C18 C17 C5B 123.4(5)
N4 C17 C5 111.1(4)
C18 C17 C5 138.2(4)
C19 C18 C17 106.2(3)
C19 C18 H18 126.9
C17 C18 H18 126.9
N5 C19 C18 105.8(3)
N5 C19 C20 126.5(3)
C18 C19 C20 127.6(3)
C19 C20 C23 111.9(3)
C19 C20 C21 108.2(3)
C23 C20 C21 108.6(3)
C19 C20 C22 110.2(3)
C23 C20 C22 110.1(4)
C21 C20 C22 107.7(3)
N5 C24 C25 112.8(3)
N5 C24 H24A 109.0
C25 C24 H24A 109.0
N5 C24 H24B 109.0
C25 C24 H24B 109.0
H24A C24 H24B 107.8
C20 C23 H23A 109.5
C20 C23 H23B 109.5
H23A C23 H23B 109.5
C20 C23 H23C 109.5
H23A C23 H23C 109.5
H23B C23 H23C 109.5
C20 C22 H22A 109.5
C20 C22 H22B 109.5
H22A C22 H22B 109.5
C20 C22 H22C 109.5
H22A C22 H22C 109.5
H22B C22 H22C 109.5
C20 C21 H21A 109.5
C20 C21 H21B 109.5
H21A C21 H21B 109.5
C20 C21 H21C 109.5
H21A C21 H21C 109.5
H21B C21 H21C 109.5
C24 C25 C26B 114.3(18)
C24 C25 C26 108.0(18)
C24 C25 H25A 110.1
C26 C25 H25A 110.1
C24 C25 H25B 110.1
C26 C25 H25B 110.1
H25A C25 H25B 108.4
C27 C26 C25 109(2)
C27 C26 H26A 109.9
C25 C26 H26A 109.9
C27 C26 H26B 109.9
C25 C26 H26B 109.9
H26A C26 H26B 108.3
C26 C27 H27A 109.5
C26 C27 H27B 109.5
H27A C27 H27B 109.5
C26 C27 H27C 109.5
H27A C27 H27C 109.5
H27B C27 H27C 109.5
C27B C26B C25 113(3)
C27B C26B H26C 109.0
C25 C26B H26C 109.0
C27B C26B H26D 109.0
C25 C26B H26D 109.0
H26C C26B H26D 107.8
C26B C27B H27D 109.5
C26B C27B H27E 109.5
H27D C27B H27E 109.5
C26B C27B H27F 109.5
H27D C27B H27F 109.5
H27E C27B H27F 109.5
N1 Fe1 N4 83.5(3)
N1 Fe1 S2 120.6(4)
N4 Fe1 S2 100.34(19)
N1 Fe1 S1 118.3(4)
N4 Fe1 S1 93.4(2)
S2 Fe1 S1 120.6(2)
N1 Fe1 N2 74.8(3)
N4 Fe1 N2 157.1(3)
S2 Fe1 N2 97.0(3)
S1 Fe1 N2 90.5(2)
C28 S1 Fe1 113.8(3)
C29 C28 C33 116.5(8)
C29 C28 S1 120.9(6)
C33 C28 S1 122.5(7)
C30 C29 C28 121.5(7)
C30 C29 H29 119.3
C28 C29 H29 119.3
C29 C30 C31 121.7(8)
C29 C30 H30 119.2
C31 C30 H30 119.2
C30 C31 C32 118.7(9)
C30 C31 H31 120.7
C32 C31 H31 120.7
C31 C32 C33 119.9(10)
C31 C32 H32 120.0
C33 C32 H32 120.0
C32 C33 C28 121.7(10)
C32 C33 H33 119.2
C28 C33 H33 119.2
N2B Fe1N S1B 109.1(3)
N2B Fe1N S2B 90.6(3)
S1B Fe1N S2B 131.5(2)
N2B Fe1N N1B 71.0(3)
S1B Fe1N N1B 115.4(4)
S2B Fe1N N1B 112.9(3)
N2B Fe1N N4 136.6(2)
S1B Fe1N N4 95.5(2)
S2B Fe1N N4 99.37(17)
N1B Fe1N N4 66.1(2)
C28B S1B Fe1N 111.9(3)
C29B C28B C33B 117.6(8)
C29B C28B S1B 119.3(6)
C33B C28B S1B 123.0(7)
C30B C29B C28B 121.1(7)
C30B C29B H29B 119.5
C28B C29B H29B 119.5
C31B C30B C29B 120.2(8)
C31B C30B H30B 119.9
C29B C30B H30B 119.9
C32B C31B C30B 120.3(10)
C32B C31B H31B 119.9
C30B C31B H31B 119.9
C31B C32B C33B 119.7(10)
C31B C32B H32B 120.2
C33B C32B H32B 120.2
C28B C33B C32B 121.0(10)
C28B C33B H33B 119.5
C32B C33B H33B 119.5
C34 S2 Fe1 114.0(4)
C39 C34 C35 117.5(7)
C39 C34 S2 119.1(7)
C35 C34 S2 123.4(6)
C36 C35 C34 121.5(8)
C36 C35 H35 119.2
C34 C35 H35 119.2
C35 C36 C37 120.6(8)
C35 C36 H36 119.7
C37 C36 H36 119.7
C36 C37 C38 119.1(8)
C36 C37 H37 120.4
C38 C37 H37 120.4
C39 C38 C37 120.0(9)
C39 C38 H38 120.0
C37 C38 H38 120.0
C38 C39 C34 121.1(8)
C38 C39 H39 119.4
C34 C39 H39 119.4
C34B S2B Fe1N 113.9(3)
C35B C34B C39B 116.6(7)
C35B C34B S2B 123.7(6)
C39B C34B S2B 119.7(7)
C36B C35B C34B 122.2(8)
C36B C35B H35B 118.9
C34B C35B H35B 118.9
C37B C36B C35B 120.1(8)
C37B C36B H36B 120.0
C35B C36B H36B 120.0
C36B C37B C38B 119.4(8)
C36B C37B H37B 120.3
C38B C37B H37B 120.3
C37B C38B C39B 120.9(8)
C37B C38B H38B 119.5
C39B C38B H38B 119.5
C38B C39B C34B 120.8(8)
C38B C39B H39B 119.6
C34B C39B H39B 119.6

loop_
_geom_bond_atom_site_label_1
_geom_bond_atom_site_label_2
_geom_bond_distance
N4 C17 1.337(4)
N4 N5 1.358(4)
N4 Fe1 2.162(5)
N4 Fe1N 2.388(5)
N5 C19 1.365(4)
N5 C24 1.465(4)
N1 C1 1.356(9)
N1 C5 1.359(9)
N1 Fe1 1.897(10)
C1 C2 1.403(9)
C1 C6 1.464(9)
C2 C3 1.382(10)
C2 H2 0.9500
C3 C4 1.386(10)
C3 H3 0.9500
C4 C5 1.403(9)
C4 H4 0.9500
C5 C17 1.556(9)
N2 C6 1.327(9)
N2 N3 1.367(8)
N2 Fe1 2.407(9)
N3 C8 1.372(9)
N3 C13 1.465(9)
C6 C7 1.395(10)
C7 C8 1.371(10)
C7 H7 0.9500
C8 C9 1.522(9)
C9 C10 1.503(11)
C9 C11 1.515(11)
C9 C12 1.541(10)
C10 H10A 0.9800
C10 H10B 0.9800
C10 H10C 0.9800
C11 H11A 0.9800
C11 H11B 0.9800
C11 H11C 0.9800
C12 H12A 0.9800
C12 H12B 0.9800
C12 H12C 0.9800
C13 C14 1.507(10)
C13 H13A 0.9900
C13 H13B 0.9900
C14 C15 1.540(12)
C14 H14A 0.9900
C14 H14B 0.9900
C15 C16 1.462(16)
C15 H15A 0.9900
C15 H15B 0.9900
C16 H16A 0.9800
C16 H16B 0.9800
C16 H16C 0.9800
N1B C5B 1.329(9)
N1B C1B 1.343(9)
N1B Fe1N 2.369(9)
C1B C2B 1.397(10)
C1B C6B 1.462(9)
C2B C3B 1.380(10)
C2B H2B 0.9500
C3B C4B 1.378(10)
C3B H3B 0.9500
C4B C5B 1.361(10)
C4B H4B 0.9500
C5B C17 1.412(10)
N2B C6B 1.332(9)
N2B N3B 1.357(8)
N2B Fe1N 2.215(9)
N3B C8B 1.362(9)
N3B C13B 1.465(9)
C6B C7B 1.390(9)
C7B C8B 1.383(10)
C7B H7B 0.9500
C8B C9B 1.517(9)
C9B C11B 1.521(10)
C9B C10B 1.527(11)
C9B C12B 1.539(10)
C10B H10D 0.9800
C10B H10E 0.9800
C10B H10F 0.9800
C11B H11D 0.9800
C11B H11E 0.9800
C11B H11F 0.9800
C12B H12D 0.9800
C12B H12E 0.9800
C12B H12F 0.9800
C13B C14B 1.504(10)
C13B H13C 0.9900
C13B H13D 0.9900
C14B C15B 1.508(10)
C14B H14C 0.9900
C14B H14D 0.9900
C15B C16B 1.475(17)
C15B H15C 0.9900
C15B H15D 0.9900
C16B H16D 0.9800
C16B H16E 0.9800
C16B H16F 0.9800
C17 C18 1.397(5)
C18 C19 1.383(5)
C18 H18 0.9500
C19 C20 1.518(5)
C20 C23 1.527(5)
C20 C21 1.531(6)
C20 C22 1.538(6)
C24 C25 1.509(5)
C24 H24A 0.9900
C24 H24B 0.9900
C23 H23A 0.9800
C23 H23B 0.9800
C23 H23C 0.9800
C22 H22A 0.9800
C22 H22B 0.9800
C22 H22C 0.9800
C21 H21A 0.9800
C21 H21B 0.9800
C21 H21C 0.9800
C25 C26B 1.519(12)
C25 C26 1.528(12)
C25 H25A 0.9900
C25 H25B 0.9900
C26 C27 1.49(4)
C26 H26A 0.9900
C26 H26B 0.9900
C27 H27A 0.9800
C27 H27B 0.9800
C27 H27C 0.9800
C26B C27B 1.48(4)
C26B H26C 0.9900
C26B H26D 0.9900
C27B H27D 0.9800
C27B H27E 0.9800
C27B H27F 0.9800
Fe1 S2 2.332(6)
Fe1 S1 2.356(4)
S1 C28 1.738(8)
C28 C29 1.398(9)
C28 C33 1.404(11)
C29 C30 1.373(10)
C29 H29 0.9500
C30 C31 1.379(11)
C30 H30 0.9500
C31 C32 1.383(11)
C31 H31 0.9500
C32 C33 1.401(11)
C32 H32 0.9500
C33 H33 0.9500
Fe1N S1B 2.339(4)
Fe1N S2B 2.355(6)
S1B C28B 1.754(7)
C28B C29B 1.389(9)
C28B C33B 1.389(10)
C29B C30B 1.380(9)
C29B H29B 0.9500
C30B C31B 1.368(11)
C30B H30B 0.9500
C31B C32B 1.365(11)
C31B H31B 0.9500
C32B C33B 1.394(11)
C32B H32B 0.9500
C33B H33B 0.9500
S2 C34 1.718(8)
C34 C39 1.397(9)
C34 C35 1.401(10)
C35 C36 1.366(9)
C35 H35 0.9500
C36 C37 1.381(10)
C36 H36 0.9500
C37 C38 1.397(12)
C37 H37 0.9500
C38 C39 1.381(11)
C38 H38 0.9500
C39 H39 0.9500
S2B C34B 1.712(8)
C34B C35B 1.393(10)
C34B C39B 1.408(9)
C35B C36B 1.384(10)
C35B H35B 0.9500
C36B C37B 1.375(11)
C36B H36B 0.9500
C37B C38B 1.375(11)
C37B H37B 0.9500
C38B C39B 1.387(9)
C38B H38B 0.9500
C39B H39B 0.9500

loop_
_geom_torsion_atom_site_label_1
_geom_torsion_atom_site_label_2
_geom_torsion_atom_site_label_3
_geom_torsion_atom_site_label_4
_geom_torsion
C17 N4 N5 C19 -0.6(4)
Fe1 N4 N5 C19 -164.7(3)
Fe1N N4 N5 C19 -176.9(3)
C17 N4 N5 C24 -179.4(3)
Fe1 N4 N5 C24 16.5(5)
Fe1N N4 N5 C24 4.3(5)
C5 N1 C1 C2 -0.7(14)
Fe1 N1 C1 C2 171.4(7)
C5 N1 C1 C6 179.0(9)
Fe1 N1 C1 C6 -8.9(12)
N1 C1 C2 C3 1.4(12)
C6 C1 C2 C3 -178.3(8)
C1 C2 C3 C4 0.2(12)
C2 C3 C4 C5 -2.5(12)
C1 N1 C5 C4 -1.5(15)
Fe1 N1 C5 C4 -174.4(9)
C1 N1 C5 C17 176.1(10)
Fe1 N1 C5 C17 3.2(13)
C3 C4 C5 N1 3.1(14)
C3 C4 C5 C17 -174.5(9)
C6 N2 N3 C8 0.4(9)
Fe1 N2 N3 C8 173.1(9)
C6 N2 N3 C13 172.2(7)
Fe1 N2 N3 C13 -15.1(14)
N3 N2 C6 C7 -0.8(9)
Fe1 N2 C6 C7 -176.7(5)
N3 N2 C6 C1 -177.0(7)
Fe1 N2 C6 C1 7.1(9)
N1 C1 C6 N2 -0.8(11)
C2 C1 C6 N2 178.8(7)
N1 C1 C6 C7 -176.1(9)
C2 C1 C6 C7 3.5(13)
N2 C6 C7 C8 0.9(9)
C1 C6 C7 C8 176.4(8)
C6 C7 C8 N3 -0.5(8)
C6 C7 C8 C9 -179.2(7)
N2 N3 C8 C7 0.1(9)
C13 N3 C8 C7 -170.2(8)
N2 N3 C8 C9 178.8(7)
C13 N3 C8 C9 8.5(13)
C7 C8 C9 C10 -132.2(9)
N3 C8 C9 C10 49.4(10)
C7 C8 C9 C11 102.6(10)
N3 C8 C9 C11 -75.8(11)
C7 C8 C9 C12 -14.7(11)
N3 C8 C9 C12 166.9(8)
N2 N3 C13 C14 83.3(9)
C8 N3 C13 C14 -106.8(9)
N3 C13 C14 C15 -169.2(7)
C13 C14 C15 C16 70.0(12)
C5B N1B C1B C2B -0.2(13)
Fe1N N1B C1B C2B -175.8(6)
C5B N1B C1B C6B 177.6(9)
Fe1N N1B C1B C6B 2.0(10)
N1B C1B C2B C3B -0.2(12)
C6B C1B C2B C3B -177.8(7)
C1B C2B C3B C4B 0.8(11)
C2B C3B C4B C5B -1.1(12)
C1B N1B C5B C4B -0.1(17)
Fe1N N1B C5B C4B 175.0(9)
C1B N1B C5B C17 178.1(10)
Fe1N N1B C5B C17 -6.8(13)
C3B C4B C5B N1B 0.7(16)
C3B C4B C5B C17 -177.1(11)
C6B N2B N3B C8B -0.7(8)
Fe1N N2B N3B C8B -162.1(6)
C6B N2B N3B C13B -178.2(7)
Fe1N N2B N3B C13B 20.4(11)
N3B N2B C6B C7B 1.4(8)
Fe1N N2B C6B C7B 166.1(5)
N3B N2B C6B C1B -177.3(6)
Fe1N N2B C6B C1B -12.6(10)
N1B C1B C6B N2B 6.6(11)
C2B C1B C6B N2B -175.7(7)
N1B C1B C6B C7B -171.8(8)
C2B C1B C6B C7B 5.9(13)
N2B C6B C7B C8B -1.7(9)
C1B C6B C7B C8B 176.8(8)
N2B N3B C8B C7B -0.3(8)
C13B N3B C8B C7B 176.8(7)
N2B N3B C8B C9B 178.3(7)
C13B N3B C8B C9B -4.6(13)
C6B C7B C8B N3B 1.1(8)
C6B C7B C8B C9B -177.4(7)
N3B C8B C9B C11B -69.4(10)
C7B C8B C9B C11B 109.0(9)
N3B C8B C9B C10B 55.7(10)
C7B C8B C9B C10B -126.0(8)
N3B C8B C9B C12B 174.1(7)
C7B C8B C9B C12B -7.6(10)
N2B N3B C13B C14B 80.8(8)
C8B N3B C13B C14B -96.2(9)
N3B C13B C14B C15B 176.0(7)
C13B C14B C15B C16B 63.3(11)
N5 N4 C17 C18 0.7(4)
Fe1 N4 C17 C18 170.3(2)
Fe1N N4 C17 C18 178.1(2)
N5 N4 C17 C5B -175.5(8)
Fe1N N4 C17 C5B 1.9(9)
N5 N4 C17 C5 -176.3(6)
Fe1 N4 C17 C5 -6.8(6)
N1B C5B C17 N4 2.8(13)
C4B C5B C17 N4 -179.0(9)
N1B C5B C17 C18 -173.0(6)
C4B C5B C17 C18 5.2(17)
N1 C5 C17 N4 3.0(12)
C4 C5 C17 N4 -179.4(8)
N1 C5 C17 C18 -172.9(7)
C4 C5 C17 C18 4.7(16)
N4 C17 C18 C19 -0.6(4)
C5B C17 C18 C19 175.7(8)
C5 C17 C18 C19 175.2(8)
N4 N5 C19 C18 0.2(4)
C24 N5 C19 C18 178.7(3)
N4 N5 C19 C20 177.7(3)
C24 N5 C19 C20 -3.7(6)
C17 C18 C19 N5 0.3(4)
C17 C18 C19 C20 -177.3(3)
N5 C19 C20 C23 53.7(5)
C18 C19 C20 C23 -129.3(4)
N5 C19 C20 C21 173.3(4)
C18 C19 C20 C21 -9.7(5)
N5 C19 C20 C22 -69.2(5)
C18 C19 C20 C22 107.9(4)
N4 N5 C24 C25 82.9(3)
C19 N5 C24 C25 -95.7(4)
N5 C24 C25 C26B -179.3(15)
N5 C24 C25 C26 -176.7(15)
C24 C25 C26 C27 172.1(18)
C24 C25 C26B C27B 72(2)
C1 N1 Fe1 N4 -177.9(9)
C5 N1 Fe1 N4 -5.3(8)
C1 N1 Fe1 S2 -79.7(9)
C5 N1 Fe1 S2 92.9(8)
C1 N1 Fe1 S1 91.7(9)
C5 N1 Fe1 S1 -95.7(8)
C1 N1 Fe1 N2 9.5(8)
C5 N1 Fe1 N2 -177.9(9)
Fe1 S1 C28 C29 -132.6(7)
Fe1 S1 C28 C33 51.1(12)
C33 C28 C29 C30 0.4(15)
S1 C28 C29 C30 -176.2(7)
C28 C29 C30 C31 -0.7(15)
C29 C30 C31 C32 1.0(19)
C30 C31 C32 C33 -1(2)
C31 C32 C33 C28 1(3)
C29 C28 C33 C32 0(2)
S1 C28 C33 C32 176.3(13)
Fe1N S1B C28B C29B -137.5(7)
Fe1N S1B C28B C33B 47.3(13)
C33B C28B C29B C30B -3.9(16)
S1B C28B C29B C30B -179.4(8)
C28B C29B C30B C31B 0.5(16)
C29B C30B C31B C32B 2(2)
C30B C31B C32B C33B -1(2)
C29B C28B C33B C32B 5(2)
S1B C28B C33B C32B -179.8(13)
C31B C32B C33B C28B -2(3)
Fe1 S2 C34 C39 -136.9(6)
Fe1 S2 C34 C35 46.5(8)
C39 C34 C35 C36 -1.3(12)
S2 C34 C35 C36 175.3(7)
C34 C35 C36 C37 1.9(12)
C35 C36 C37 C38 -2.9(12)
C36 C37 C38 C39 3.3(14)
C37 C38 C39 C34 -2.8(14)
C35 C34 C39 C38 1.8(12)
S2 C34 C39 C38 -175.0(7)
Fe1N S2B C34B C35B 50.7(8)
Fe1N S2B C34B C39B -131.4(6)
C39B C34B C35B C36B -0.4(12)
S2B C34B C35B C36B 177.6(7)
C34B C35B C36B C37B 0.7(13)
C35B C36B C37B C38B -0.6(14)
C36B C37B C38B C39B 0.3(14)
C37B C38B C39B C34B -0.1(13)
C35B C34B C39B C38B 0.1(12)
S2B C34B C39B C38B -178.0(7)
